data_7056506
loop_
_publ_author_name
'Patra, Shanti G.'
'Zangrando, Ennio'
'Datta, Dipankar'

_publ_section_title
;
 Effect of ancillary ligand proton on the photophysical properties of some
 RuIIN6 cores. A proton valve
;
_journal_name_full 'New J. Chem.'
_journal_paper_doi 10.1039/C7NJ02274C
_journal_year 2017
_chemical_formula_moiety 'C43 H30 N7 O Ru, Cl O4'
_chemical_formula_sum 'C43 H30 Cl N7 O5 Ru'
_chemical_formula_weight 861.26
_space_group_crystal_system triclinic
_space_group_IT_number 2
_space_group_name_Hall '-P 1'
_space_group_name_H-M_alt 'P -1'
_symmetry_space_group_name_Hall '-P 1'
_symmetry_space_group_name_H-M 'P -1'
_atom_sites_solution_hydrogens geom
_audit_creation_method SHELXL-2014/7
_audit_update_record
;
2017-06-22 deposited with the CCDC.
2017-08-10 downloaded from the CCDC.
;
_cell_angle_alpha 100.545(5)
_cell_angle_beta 101.652(5)
_cell_angle_gamma 106.138(5)
_cell_formula_units_Z 2
_cell_length_a 9.789(5)
_cell_length_b 11.682(5)
_cell_length_c 17.495(5)
_cell_measurement_reflns_used 7656
_cell_measurement_temperature 293(2)
_cell_measurement_theta_max 27.54
_cell_measurement_theta_min 2.37
_cell_volume 1820.4(13)
_computing_cell_refinement 'Bruker SAINT'
_computing_data_collection 'Bruker APEX2'
_computing_data_reduction 'Bruker SAINT'
_computing_molecular_graphics 'Bruker SHELXTL'
_computing_publication_material 'Bruker SHELXTL'
_computing_structure_refinement 'SHELXL-2014/7 (Sheldrick, 2014)'
_computing_structure_solution 'SHELXS-2014/7 (Sheldrick, 2014)'
_diffrn_ambient_temperature 293(2)
_diffrn_measured_fraction_theta_full 0.999
_diffrn_measured_fraction_theta_max 0.994
_diffrn_measurement_device_type 'Bruker APEX-II CCD'
_diffrn_measurement_method '\f and \w scans'
_diffrn_radiation_type MoK\a
_diffrn_radiation_wavelength 0.71073
_diffrn_reflns_av_R_equivalents 0.0741
_diffrn_reflns_av_unetI/netI 0.0721
_diffrn_reflns_Laue_measured_fraction_full 0.999
_diffrn_reflns_Laue_measured_fraction_max 0.994
_diffrn_reflns_limit_h_max 13
_diffrn_reflns_limit_h_min -13
_diffrn_reflns_limit_k_max 15
_diffrn_reflns_limit_k_min -15
_diffrn_reflns_limit_l_max 23
_diffrn_reflns_limit_l_min -23
_diffrn_reflns_number 44301
_diffrn_reflns_point_group_measured_fraction_full 0.999
_diffrn_reflns_point_group_measured_fraction_max 0.994
_diffrn_reflns_theta_full 25.242
_diffrn_reflns_theta_max 29.130
_diffrn_reflns_theta_min 2.412
_diffrn_source 'fine-focus sealed tube'
_exptl_absorpt_coefficient_mu 0.564
_exptl_absorpt_correction_T_max 0.844
_exptl_absorpt_correction_T_min 0.790
_exptl_absorpt_correction_type multi-scan
_exptl_absorpt_process_details 'SADABS V2008/1 (Bruker AXS)'
_exptl_crystal_colour black
_exptl_crystal_density_diffrn 1.571
_exptl_crystal_description block
_exptl_crystal_F_000 876
_exptl_crystal_size_max 0.36
_exptl_crystal_size_mid 0.30
_exptl_crystal_size_min 0.28
_refine_diff_density_max 0.592
_refine_diff_density_min -0.685
_refine_diff_density_rms 0.085
_refine_ls_extinction_method none
_refine_ls_goodness_of_fit_ref 1.017
_refine_ls_hydrogen_treatment constr
_refine_ls_matrix_type full
_refine_ls_number_parameters 514
_refine_ls_number_reflns 9729
_refine_ls_number_restraints 0
_refine_ls_restrained_S_all 1.017
_refine_ls_R_factor_all 0.0915
_refine_ls_R_factor_gt 0.0493
_refine_ls_shift/su_max 0.000
_refine_ls_shift/su_mean 0.000
_refine_ls_structure_factor_coef Fsqd
_refine_ls_weighting_details 'w=1/[\s^2^(Fo^2^)+(0.0452P)^2^+1.0000P] where P=(Fo^2^+2Fc^2^)/3'
_refine_ls_weighting_scheme calc
_refine_ls_wR_factor_gt 0.1001
_refine_ls_wR_factor_ref 0.1181
_reflns_Friedel_coverage 0.000
_reflns_number_gt 6517
_reflns_number_total 9729
_reflns_threshold_expression 'I > 2\s(I)'
_cod_data_source_file c7nj02274c2.cif
_cod_data_source_block 2b
_cod_database_code 7056506
_shelx_shelxl_version_number 2014/7
_shelx_space_group_comment
;
The symmetry employed for this shelxl refinement is uniquely defined
by the following loop, which should always be used as a source of
symmetry information in preference to the above space-group names.
They are only intended as comments.
;

loop_
_space_group_symop_operation_xyz
'x, y, z'
'-x, -y, -z'

loop_
_atom_site_label
_atom_site_type_symbol
_atom_site_fract_x
_atom_site_fract_y
_atom_site_fract_z
_atom_site_U_iso_or_equiv
_atom_site_adp_type
_atom_site_occupancy
_atom_site_site_symmetry_order
_atom_site_calc_flag
_atom_site_refinement_flags_posn
_atom_site_refinement_flags_adp
Ru Ru 0.94382(3) 0.06969(2) 0.21658(2) 0.03219(9) Uani 1 1 d . .
N1 N 0.8463(3) 0.1470(3) 0.13559(16) 0.0396(7) Uani 1 1 d . .
N2 N 0.7867(3) -0.0472(3) 0.04538(16) 0.0430(7) Uani 1 1 d . .
N3 N 0.8744(3) -0.0679(2) 0.10937(15) 0.0344(6) Uani 1 1 d . .
N4 N 1.1499(3) 0.1592(2) 0.20591(15) 0.0351(6) Uani 1 1 d . .
N5 N 1.0134(3) 0.2219(2) 0.31456(15) 0.0346(6) Uani 1 1 d . .
N6 N 1.0211(3) -0.0133(2) 0.30452(15) 0.0340(6) Uani 1 1 d . .
N7 N 0.7495(3) -0.0171(3) 0.24110(16) 0.0387(6) Uani 1 1 d . .
O1 O 1.1344(3) -0.1466(3) 0.16888(16) 0.0577(7) Uani 1 1 d . .
C1 C 0.8380(5) 0.2616(3) 0.1479(2) 0.0530(10) Uani 1 1 d . .
H1 H 0.8853 0.3155 0.1985 0.064 Uiso 1 1 calc R U
C2 C 0.7639(5) 0.3031(4) 0.0902(2) 0.0644(12) Uani 1 1 d . .
H2 H 0.7606 0.3831 0.1012 0.077 Uiso 1 1 calc R U
C3 C 0.6941(5) 0.2231(4) 0.0148(2) 0.0641(12) Uani 1 1 d . .
H3 H 0.6430 0.2491 -0.0257 0.077 Uiso 1 1 calc R U
C4 C 0.6998(5) 0.1072(4) 0.0000(2) 0.0556(10) Uani 1 1 d . .
H4 H 0.6515 0.0531 -0.0506 0.067 Uiso 1 1 calc R U
C5 C 0.7790(4) 0.0676(3) 0.06085(19) 0.0398(8) Uani 1 1 d . .
C6 C 0.8913(4) -0.1766(3) 0.09701(19) 0.0353(7) Uani 1 1 d . .
C7 C 1.0040(4) -0.2004(3) 0.15820(19) 0.0395(8) Uani 1 1 d . .
C8 C 0.9520(4) -0.2935(3) 0.2027(2) 0.0429(8) Uani 1 1 d . .
C9 C 0.8058(4) -0.3359(3) 0.2034(2) 0.0461(9) Uani 1 1 d . .
H9 H 0.7367 -0.3108 0.1720 0.055 Uiso 1 1 calc R U
C10 C 0.7605(5) -0.4147(4) 0.2498(2) 0.0630(12) Uani 1 1 d . .
H10 H 0.6618 -0.4418 0.2499 0.076 Uiso 1 1 calc R U
C11 C 0.8608(7) -0.4531(4) 0.2958(3) 0.0781(15) Uani 1 1 d . .
H11 H 0.8304 -0.5059 0.3274 0.094 Uiso 1 1 calc R U
C12 C 1.0056(7) -0.4137(4) 0.2952(3) 0.0801(15) Uani 1 1 d . .
H12 H 1.0733 -0.4408 0.3260 0.096 Uiso 1 1 calc R U
C13 C 1.0525(5) -0.3338(4) 0.2492(3) 0.0634(12) Uani 1 1 d . .
H13 H 1.1514 -0.3072 0.2495 0.076 Uiso 1 1 calc R U
C14 C 0.8146(4) -0.2814(3) 0.0244(2) 0.0438(8) Uani 1 1 d . .
C15 C 0.8923(6) -0.3427(5) -0.0124(3) 0.0807(15) Uani 1 1 d . .
H15 H 0.9949 -0.3135 0.0053 0.097 Uiso 1 1 calc R U
C16 C 0.8240(8) -0.4469(6) -0.0752(3) 0.110(2) Uani 1 1 d . .
H16 H 0.8806 -0.4856 -0.1000 0.132 Uiso 1 1 calc R U
C17 C 0.6751(8) -0.4933(5) -0.1010(3) 0.0959(19) Uani 1 1 d . .
H17 H 0.6288 -0.5645 -0.1428 0.115 Uiso 1 1 calc R U
C18 C 0.5937(6) -0.4340(5) -0.0649(3) 0.0811(15) Uani 1 1 d . .
H18 H 0.4912 -0.4654 -0.0819 0.097 Uiso 1 1 calc R U
C19 C 0.6621(5) -0.3281(4) -0.0034(2) 0.0614(11) Uani 1 1 d . .
H19 H 0.6053 -0.2875 0.0198 0.074 Uiso 1 1 calc R U
C20 C 1.2161(4) 0.1277(3) 0.14993(19) 0.0422(8) Uani 1 1 d . .
H20 H 1.1625 0.0609 0.1060 0.051 Uiso 1 1 calc R U
C21 C 1.3618(4) 0.1904(3) 0.1543(2) 0.0504(10) Uani 1 1 d . .
H21 H 1.4044 0.1649 0.1142 0.060 Uiso 1 1 calc R U
C22 C 1.4418(4) 0.2894(4) 0.2174(2) 0.0528(10) Uani 1 1 d . .
H22 H 1.5404 0.3300 0.2216 0.063 Uiso 1 1 calc R U
C23 C 1.3755(4) 0.3305(3) 0.2765(2) 0.0425(8) Uani 1 1 d . .
C24 C 1.2295(4) 0.2613(3) 0.26859(18) 0.0345(7) Uani 1 1 d . .
C25 C 1.1548(4) 0.2940(3) 0.32619(18) 0.0346(7) Uani 1 1 d . .
C26 C 1.2277(4) 0.3983(3) 0.39170(19) 0.0387(8) Uani 1 1 d . .
C27 C 1.1492(4) 0.4244(3) 0.4477(2) 0.0476(9) Uani 1 1 d . .
H27 H 1.1935 0.4908 0.4930 0.057 Uiso 1 1 calc R U
C28 C 1.0075(4) 0.3514(3) 0.4350(2) 0.0465(9) Uani 1 1 d . .
H28 H 0.9542 0.3686 0.4714 0.056 Uiso 1 1 calc R U
C29 C 0.9415(4) 0.2511(3) 0.3678(2) 0.0419(8) Uani 1 1 d . .
H29 H 0.8440 0.2032 0.3601 0.050 Uiso 1 1 calc R U
C30 C 1.4455(4) 0.4361(3) 0.3427(2) 0.0505(9) Uani 1 1 d . .
H30 H 1.5422 0.4837 0.3484 0.061 Uiso 1 1 calc R U
C31 C 1.3755(4) 0.4690(3) 0.3972(2) 0.0494(9) Uani 1 1 d . .
H31 H 1.4244 0.5392 0.4395 0.059 Uiso 1 1 calc R U
C32 C 1.1582(4) -0.0060(3) 0.3382(2) 0.0404(8) Uani 1 1 d . .
H32 H 1.2327 0.0326 0.3168 0.049 Uiso 1 1 calc R U
C33 C 1.1966(4) -0.0529(3) 0.4038(2) 0.0505(9) Uani 1 1 d . .
H33 H 1.2946 -0.0454 0.4254 0.061 Uiso 1 1 calc R U
C34 C 1.0897(5) -0.1098(4) 0.4364(2) 0.0545(10) Uani 1 1 d . .
H34 H 1.1143 -0.1417 0.4802 0.065 Uiso 1 1 calc R U
C35 C 0.9422(4) -0.1201(3) 0.4035(2) 0.0469(9) Uani 1 1 d . .
C36 C 0.9137(4) -0.0684(3) 0.33777(18) 0.0366(7) Uani 1 1 d . .
C37 C 0.7670(4) -0.0739(3) 0.30195(19) 0.0379(8) Uani 1 1 d . .
C38 C 0.6496(4) -0.1354(3) 0.3304(2) 0.0492(9) Uani 1 1 d . .
C39 C 0.5077(4) -0.1391(4) 0.2906(3) 0.0643(12) Uani 1 1 d . .
H39 H 0.4262 -0.1780 0.3070 0.077 Uiso 1 1 calc R U
C40 C 0.4900(4) -0.0861(4) 0.2284(3) 0.0682(13) Uani 1 1 d . .
H40 H 0.3960 -0.0907 0.2010 0.082 Uiso 1 1 calc R U
C41 C 0.6121(4) -0.0247(4) 0.2054(2) 0.0559(10) Uani 1 1 d . .
H41 H 0.5975 0.0127 0.1633 0.067 Uiso 1 1 calc R U
C42 C 0.8207(5) -0.1782(4) 0.4320(2) 0.0610(11) Uani 1 1 d . .
H42 H 0.8382 -0.2114 0.4760 0.073 Uiso 1 1 calc R U
C43 C 0.6807(5) -0.1864(4) 0.3966(3) 0.0625(12) Uani 1 1 d . .
H43 H 0.6039 -0.2261 0.4161 0.075 Uiso 1 1 calc R U
Cl1 Cl 0.59092(13) 0.21993(11) 0.44724(7) 0.0679(3) Uani 1 1 d . .
O2 O 0.4460(3) 0.2257(4) 0.4427(2) 0.0904(11) Uani 1 1 d . .
O3 O 0.6750(5) 0.2670(4) 0.5299(2) 0.1258(16) Uani 1 1 d . .
O4 O 0.5943(6) 0.1035(4) 0.4205(3) 0.164(2) Uani 1 1 d . .
O5 O 0.6613(4) 0.3066(4) 0.4050(3) 0.1087(13) Uani 1 1 d . .

loop_
_atom_site_aniso_label
_atom_site_aniso_U_11
_atom_site_aniso_U_22
_atom_site_aniso_U_33
_atom_site_aniso_U_23
_atom_site_aniso_U_13
_atom_site_aniso_U_12
Ru 0.02807(14) 0.03536(15) 0.02887(13) 0.00498(10) 0.00467(10) 0.00791(11)
N1 0.0421(17) 0.0377(16) 0.0373(14) 0.0064(12) 0.0061(12) 0.0155(14)
N2 0.0481(18) 0.0422(17) 0.0319(14) 0.0053(12) -0.0021(13) 0.0159(14)
N3 0.0304(15) 0.0385(16) 0.0331(13) 0.0088(12) 0.0058(11) 0.0113(12)
N4 0.0390(16) 0.0351(15) 0.0293(13) 0.0075(11) 0.0081(11) 0.0105(13)
N5 0.0347(15) 0.0355(15) 0.0318(13) 0.0053(11) 0.0080(11) 0.0115(12)
N6 0.0274(14) 0.0351(15) 0.0336(13) 0.0049(11) 0.0052(11) 0.0056(12)
N7 0.0297(15) 0.0422(17) 0.0371(14) 0.0028(12) 0.0048(12) 0.0086(13)
O1 0.0295(14) 0.0723(19) 0.0681(17) 0.0225(15) 0.0099(12) 0.0111(13)
C1 0.067(3) 0.044(2) 0.049(2) 0.0061(17) 0.0087(19) 0.028(2)
C2 0.092(4) 0.052(3) 0.061(3) 0.018(2) 0.016(2) 0.043(3)
C3 0.075(3) 0.072(3) 0.053(2) 0.023(2) 0.005(2) 0.040(3)
C4 0.067(3) 0.055(3) 0.0392(19) 0.0069(17) -0.0041(18) 0.028(2)
C5 0.040(2) 0.043(2) 0.0347(17) 0.0075(15) 0.0049(14) 0.0164(16)
C6 0.0320(18) 0.0335(18) 0.0366(16) 0.0063(13) 0.0086(14) 0.0072(14)
C7 0.0339(19) 0.0395(19) 0.0408(18) 0.0022(15) 0.0063(15) 0.0132(16)
C8 0.044(2) 0.0340(19) 0.0428(19) 0.0040(15) 0.0027(16) 0.0100(16)
C9 0.051(2) 0.036(2) 0.0418(19) 0.0050(15) 0.0062(17) 0.0070(17)
C10 0.078(3) 0.044(2) 0.052(2) 0.0110(19) 0.016(2) 0.000(2)
C11 0.111(5) 0.049(3) 0.059(3) 0.019(2) 0.008(3) 0.010(3)
C12 0.102(4) 0.053(3) 0.076(3) 0.026(2) -0.011(3) 0.029(3)
C13 0.059(3) 0.051(3) 0.072(3) 0.016(2) -0.005(2) 0.022(2)
C14 0.047(2) 0.038(2) 0.0388(18) 0.0072(15) 0.0056(16) 0.0083(17)
C15 0.067(3) 0.078(3) 0.076(3) -0.021(3) 0.010(3) 0.024(3)
C16 0.117(5) 0.096(4) 0.089(4) -0.037(3) 0.013(4) 0.043(4)
C17 0.126(5) 0.056(3) 0.066(3) -0.011(2) -0.009(3) 0.008(3)
C18 0.076(3) 0.067(3) 0.065(3) 0.008(3) -0.011(3) -0.005(3)
C19 0.050(3) 0.056(3) 0.057(2) 0.002(2) -0.001(2) 0.004(2)
C20 0.047(2) 0.043(2) 0.0324(16) 0.0057(14) 0.0143(15) 0.0072(17)
C21 0.056(2) 0.049(2) 0.048(2) 0.0088(17) 0.0308(19) 0.0099(19)
C22 0.044(2) 0.051(2) 0.058(2) 0.0092(19) 0.0235(19) 0.0022(19)
C23 0.038(2) 0.039(2) 0.0450(19) 0.0105(15) 0.0123(16) 0.0049(16)
C24 0.0347(18) 0.0357(18) 0.0320(15) 0.0093(13) 0.0085(13) 0.0094(15)
C25 0.0358(19) 0.0333(18) 0.0317(15) 0.0064(13) 0.0063(13) 0.0098(15)
C26 0.040(2) 0.0344(18) 0.0369(17) 0.0062(14) 0.0058(15) 0.0099(15)
C27 0.055(2) 0.040(2) 0.0402(18) -0.0016(15) 0.0101(17) 0.0129(18)
C28 0.058(2) 0.046(2) 0.0388(18) 0.0036(16) 0.0200(17) 0.0208(19)
C29 0.041(2) 0.043(2) 0.0425(18) 0.0094(15) 0.0139(16) 0.0141(17)
C30 0.043(2) 0.043(2) 0.053(2) 0.0047(17) 0.0117(18) 0.0005(17)
C31 0.048(2) 0.039(2) 0.046(2) -0.0012(16) 0.0032(17) 0.0042(17)
C32 0.0305(18) 0.0403(19) 0.0431(18) 0.0090(15) 0.0006(14) 0.0078(15)
C33 0.041(2) 0.053(2) 0.048(2) 0.0113(18) -0.0041(17) 0.0127(19)
C34 0.065(3) 0.054(2) 0.042(2) 0.0171(18) 0.0015(19) 0.021(2)
C35 0.057(2) 0.041(2) 0.0421(19) 0.0125(16) 0.0155(17) 0.0111(18)
C36 0.0394(19) 0.0324(17) 0.0327(16) 0.0027(13) 0.0074(14) 0.0089(15)
C37 0.0352(19) 0.0332(18) 0.0385(17) -0.0002(14) 0.0112(14) 0.0057(15)
C38 0.041(2) 0.047(2) 0.053(2) 0.0043(17) 0.0218(18) 0.0031(17)
C39 0.038(2) 0.070(3) 0.074(3) 0.003(2) 0.027(2) 0.001(2)
C40 0.026(2) 0.087(3) 0.074(3) 0.001(3) 0.008(2) 0.008(2)
C41 0.031(2) 0.074(3) 0.053(2) 0.009(2) 0.0048(17) 0.012(2)
C42 0.081(3) 0.056(3) 0.056(2) 0.025(2) 0.035(2) 0.020(2)
C43 0.069(3) 0.055(3) 0.066(3) 0.019(2) 0.040(2) 0.008(2)
Cl1 0.0584(7) 0.0606(7) 0.0771(7) 0.0048(6) 0.0122(6) 0.0202(6)
O2 0.049(2) 0.120(3) 0.112(3) 0.052(2) 0.0290(19) 0.023(2)
O3 0.134(4) 0.113(3) 0.095(3) -0.009(2) -0.034(3) 0.053(3)
O4 0.193(5) 0.075(3) 0.186(5) -0.036(3) 0.007(4) 0.060(3)
O5 0.077(3) 0.132(3) 0.132(3) 0.051(3) 0.052(2) 0.029(2)

loop_
_atom_type_symbol
_atom_type_description
_atom_type_scat_dispersion_real
_atom_type_scat_dispersion_imag
_atom_type_scat_source
C C 0.0033 0.0016 'International Tables Vol C Tables 4.2.6.8 and 6.1.1.4'
H H 0.0000 0.0000 'International Tables Vol C Tables 4.2.6.8 and 6.1.1.4'
N N 0.0061 0.0033 'International Tables Vol C Tables 4.2.6.8 and 6.1.1.4'
O O 0.0106 0.0060 'International Tables Vol C Tables 4.2.6.8 and 6.1.1.4'
Cl Cl 0.1484 0.1585 'International Tables Vol C Tables 4.2.6.8 and 6.1.1.4'
Ru Ru -1.2594 0.8363 'International Tables Vol C Tables 4.2.6.8 and 6.1.1.4'

loop_
_geom_angle_atom_site_label_1
_geom_angle_atom_site_label_2
_geom_angle_atom_site_label_3
_geom_angle
N1 Ru N7 94.03(12)
N1 Ru N4 91.40(11)
N7 Ru N4 173.36(10)
N1 Ru N5 96.38(11)
N7 Ru N5 96.08(10)
N4 Ru N5 79.52(10)
N1 Ru N3 77.25(11)
N7 Ru N3 87.42(10)
N4 Ru N3 97.50(10)
N5 Ru N3 172.97(10)
N1 Ru N6 173.15(11)
N7 Ru N6 79.41(11)
N4 Ru N6 95.01(10)
N5 Ru N6 82.47(10)
N3 Ru N6 104.21(11)
C1 N1 C5 118.6(3)
C1 N1 Ru 128.1(2)
C5 N1 Ru 113.2(2)
C5 N2 N3 112.5(3)
C6 N3 N2 115.5(3)
C6 N3 Ru 128.6(2)
N2 N3 Ru 115.5(2)
C20 N4 C24 117.4(3)
C20 N4 Ru 128.9(2)
C24 N4 Ru 113.6(2)
C29 N5 C25 118.2(3)
C29 N5 Ru 128.5(2)
C25 N5 Ru 113.2(2)
C32 N6 C36 117.4(3)
C32 N6 Ru 129.4(2)
C36 N6 Ru 112.6(2)
C41 N7 C37 117.1(3)
C41 N7 Ru 128.8(3)
C37 N7 Ru 114.1(2)
N1 C1 C2 123.7(4)
N1 C1 H1 118.2
C2 C1 H1 118.2
C1 C2 C3 118.1(4)
C1 C2 H2 120.9
C3 C2 H2 120.9
C4 C3 C2 120.1(4)
C4 C3 H3 120.0
C2 C3 H3 120.0
C3 C4 C5 120.3(4)
C3 C4 H4 119.9
C5 C4 H4 119.9
N2 C5 N1 120.7(3)
N2 C5 C4 120.1(3)
N1 C5 C4 119.2(3)
N3 C6 C14 126.6(3)
N3 C6 C7 119.2(3)
C14 C6 C7 114.1(3)
O1 C7 C8 121.6(3)
O1 C7 C6 120.0(3)
C8 C7 C6 118.4(3)
C9 C8 C13 118.2(4)
C9 C8 C7 121.5(3)
C13 C8 C7 120.1(4)
C10 C9 C8 121.2(4)
C10 C9 H9 119.4
C8 C9 H9 119.4
C11 C10 C9 120.0(5)
C11 C10 H10 120.0
C9 C10 H10 120.0
C10 C11 C12 119.9(4)
C10 C11 H11 120.1
C12 C11 H11 120.1
C11 C12 C13 120.6(4)
C11 C12 H12 119.7
C13 C12 H12 119.7
C12 C13 C8 120.1(4)
C12 C13 H13 120.0
C8 C13 H13 120.0
C15 C14 C19 117.3(4)
C15 C14 C6 120.4(4)
C19 C14 C6 122.0(3)
C14 C15 C16 121.9(5)
C14 C15 H15 119.0
C16 C15 H15 119.0
C17 C16 C15 120.4(5)
C17 C16 H16 119.8
C15 C16 H16 119.8
C16 C17 C18 119.0(5)
C16 C17 H17 120.5
C18 C17 H17 120.5
C17 C18 C19 120.6(5)
C17 C18 H18 119.7
C19 C18 H18 119.7
C18 C19 C14 120.7(5)
C18 C19 H19 119.7
C14 C19 H19 119.7
N4 C20 C21 122.8(3)
N4 C20 H20 118.6
C21 C20 H20 118.6
C22 C21 C20 119.7(3)
C22 C21 H21 120.2
C20 C21 H21 120.2
C21 C22 C23 120.0(3)
C21 C22 H22 120.0
C23 C22 H22 120.0
C24 C23 C22 116.8(3)
C24 C23 C30 118.1(3)
C22 C23 C30 125.0(3)
N4 C24 C23 123.1(3)
N4 C24 C25 116.1(3)
C23 C24 C25 120.8(3)
N5 C25 C26 123.0(3)
N5 C25 C24 117.3(3)
C26 C25 C24 119.7(3)
C27 C26 C25 117.1(3)
C27 C26 C31 124.6(3)
C25 C26 C31 118.3(3)
C28 C27 C26 119.1(3)
C28 C27 H27 120.5
C26 C27 H27 120.5
C27 C28 C29 120.6(3)
C27 C28 H28 119.7
C29 C28 H28 119.7
N5 C29 C28 122.0(3)
N5 C29 H29 119.0
C28 C29 H29 119.0
C31 C30 C23 121.7(3)
C31 C30 H30 119.1
C23 C30 H30 119.1
C30 C31 C26 121.3(3)
C30 C31 H31 119.4
C26 C31 H31 119.4
N6 C32 C33 123.5(3)
N6 C32 H32 118.3
C33 C32 H32 118.3
C34 C33 C32 119.5(4)
C34 C33 H33 120.3
C32 C33 H33 120.3
C33 C34 C35 119.7(3)
C33 C34 H34 120.2
C35 C34 H34 120.2
C34 C35 C36 116.9(3)
C34 C35 C42 124.9(4)
C36 C35 C42 118.2(4)
N6 C36 C35 123.0(3)
N6 C36 C37 116.9(3)
C35 C36 C37 120.1(3)
N7 C37 C38 123.6(3)
N7 C37 C36 116.5(3)
C38 C37 C36 119.8(3)
C39 C38 C37 116.3(4)
C39 C38 C43 124.6(4)
C37 C38 C43 119.1(4)
C40 C39 C38 119.9(4)
C40 C39 H39 120.0
C38 C39 H39 120.0
C39 C40 C41 120.1(4)
C39 C40 H40 120.0
C41 C40 H40 120.0
N7 C41 C40 122.9(4)
N7 C41 H41 118.6
C40 C41 H41 118.6
C43 C42 C35 121.7(4)
C43 C42 H42 119.1
C35 C42 H42 119.1
C42 C43 C38 120.9(4)
C42 C43 H43 119.5
C38 C43 H43 119.5
O4 Cl1 O2 113.8(3)
O4 Cl1 O3 108.3(3)
O2 Cl1 O3 107.9(3)
O4 Cl1 O5 113.2(3)
O2 Cl1 O5 107.9(2)
O3 Cl1 O5 105.4(3)

loop_
_geom_bond_atom_site_label_1
_geom_bond_atom_site_label_2
_geom_bond_distance
Ru N1 2.034(3)
Ru N7 2.061(3)
Ru N4 2.061(3)
Ru N5 2.075(3)
Ru N3 2.083(3)
Ru N6 2.089(3)
N1 C1 1.344(4)
N1 C5 1.369(4)
N2 C5 1.345(4)
N2 N3 1.370(4)
N3 C6 1.310(4)
N4 C20 1.331(4)
N4 C24 1.376(4)
N5 C29 1.328(4)
N5 C25 1.357(4)
N6 C32 1.324(4)
N6 C36 1.366(4)
N7 C41 1.334(4)
N7 C37 1.360(4)
O1 C7 1.214(4)
C1 C2 1.364(5)
C1 H1 0.9300
C2 C3 1.381(6)
C2 H2 0.9300
C3 C4 1.351(6)
C3 H3 0.9300
C4 C5 1.412(5)
C4 H4 0.9300
C6 C14 1.487(4)
C6 C7 1.497(5)
C7 C8 1.487(5)
C8 C9 1.382(5)
C8 C13 1.388(5)
C9 C10 1.377(5)
C9 H9 0.9300
C10 C11 1.367(6)
C10 H10 0.9300
C11 C12 1.367(7)
C11 H11 0.9300
C12 C13 1.383(6)
C12 H12 0.9300
C13 H13 0.9300
C14 C15 1.356(6)
C14 C19 1.385(5)
C15 C16 1.378(6)
C15 H15 0.9300
C16 C17 1.352(8)
C16 H16 0.9300
C17 C18 1.366(7)
C17 H17 0.9300
C18 C19 1.378(6)
C18 H18 0.9300
C19 H19 0.9300
C20 C21 1.390(5)
C20 H20 0.9300
C21 C22 1.360(5)
C21 H21 0.9300
C22 C23 1.407(5)
C22 H22 0.9300
C23 C24 1.397(5)
C23 C30 1.422(5)
C24 C25 1.418(4)
C25 C26 1.408(4)
C26 C27 1.403(5)
C26 C31 1.427(5)
C27 C28 1.360(5)
C27 H27 0.9300
C28 C29 1.393(5)
C28 H28 0.9300
C29 H29 0.9300
C30 C31 1.342(5)
C30 H30 0.9300
C31 H31 0.9300
C32 C33 1.390(5)
C32 H32 0.9300
C33 C34 1.362(5)
C33 H33 0.9300
C34 C35 1.405(5)
C34 H34 0.9300
C35 C36 1.408(5)
C35 C42 1.428(5)
C36 C37 1.425(5)
C37 C38 1.410(5)
C38 C39 1.408(6)
C38 C43 1.414(6)
C39 C40 1.351(6)
C39 H39 0.9300
C40 C41 1.389(6)
C40 H40 0.9300
C41 H41 0.9300
C42 C43 1.354(6)
C42 H42 0.9300
C43 H43 0.9300
Cl1 O4 1.367(4)
Cl1 O2 1.426(3)
Cl1 O3 1.431(4)
Cl1 O5 1.462(4)

loop_
_geom_torsion_atom_site_label_1
_geom_torsion_atom_site_label_2
_geom_torsion_atom_site_label_3
_geom_torsion_atom_site_label_4
_geom_torsion
C5 N2 N3 C6 -177.3(3)
C5 N2 N3 Ru 9.0(3)
C5 N1 C1 C2 1.0(6)
Ru N1 C1 C2 -176.9(3)
N1 C1 C2 C3 -0.2(7)
C1 C2 C3 C4 0.2(7)
C2 C3 C4 C5 -0.9(7)
N3 N2 C5 N1 -4.0(5)
N3 N2 C5 C4 176.5(3)
C1 N1 C5 N2 178.8(3)
Ru N1 C5 N2 -3.0(4)
C1 N1 C5 C4 -1.7(5)
Ru N1 C5 C4 176.5(3)
C3 C4 C5 N2 -178.8(4)
C3 C4 C5 N1 1.7(6)
N2 N3 C6 C14 -6.2(5)
Ru N3 C6 C14 166.5(2)
N2 N3 C6 C7 170.2(3)
Ru N3 C6 C7 -17.2(4)
N3 C6 C7 O1 -66.8(4)
C14 C6 C7 O1 110.0(4)
N3 C6 C7 C8 115.2(3)
C14 C6 C7 C8 -68.0(4)
O1 C7 C8 C9 166.5(3)
C6 C7 C8 C9 -15.5(5)
O1 C7 C8 C13 -9.2(5)
C6 C7 C8 C13 168.8(3)
C13 C8 C9 C10 1.0(5)
C7 C8 C9 C10 -174.8(3)
C8 C9 C10 C11 -0.5(6)
C9 C10 C11 C12 -0.4(7)
C10 C11 C12 C13 0.8(7)
C11 C12 C13 C8 -0.4(7)
C9 C8 C13 C12 -0.5(6)
C7 C8 C13 C12 175.3(4)
N3 C6 C14 C15 131.6(4)
C7 C6 C14 C15 -44.9(5)
N3 C6 C14 C19 -55.0(5)
C7 C6 C14 C19 128.6(4)
C19 C14 C15 C16 0.3(8)
C6 C14 C15 C16 174.1(5)
C14 C15 C16 C17 -1.6(10)
C15 C16 C17 C18 1.2(10)
C16 C17 C18 C19 0.4(9)
C17 C18 C19 C14 -1.7(7)
C15 C14 C19 C18 1.3(6)
C6 C14 C19 C18 -172.4(4)
C24 N4 C20 C21 2.6(5)
Ru N4 C20 C21 -173.6(3)
N4 C20 C21 C22 -0.8(6)
C20 C21 C22 C23 -2.2(6)
C21 C22 C23 C24 3.2(6)
C21 C22 C23 C30 -176.6(4)
C20 N4 C24 C23 -1.4(5)
Ru N4 C24 C23 175.4(3)
C20 N4 C24 C25 178.6(3)
Ru N4 C24 C25 -4.7(4)
C22 C23 C24 N4 -1.5(5)
C30 C23 C24 N4 178.4(3)
C22 C23 C24 C25 178.6(3)
C30 C23 C24 C25 -1.5(5)
C29 N5 C25 C26 -0.4(5)
Ru N5 C25 C26 -176.3(3)
C29 N5 C25 C24 -180.0(3)
Ru N5 C25 C24 4.1(4)
N4 C24 C25 N5 0.4(4)
C23 C24 C25 N5 -179.7(3)
N4 C24 C25 C26 -179.2(3)
C23 C24 C25 C26 0.7(5)
N5 C25 C26 C27 1.8(5)
C24 C25 C26 C27 -178.6(3)
N5 C25 C26 C31 -178.8(3)
C24 C25 C26 C31 0.8(5)
C25 C26 C27 C28 -2.0(5)
C31 C26 C27 C28 178.7(4)
C26 C27 C28 C29 0.8(6)
C25 N5 C29 C28 -1.0(5)
Ru N5 C29 C28 174.3(3)
C27 C28 C29 N5 0.8(6)
C24 C23 C30 C31 0.8(6)
C22 C23 C30 C31 -179.3(4)
C23 C30 C31 C26 0.7(6)
C27 C26 C31 C30 177.8(4)
C25 C26 C31 C30 -1.5(5)
C36 N6 C32 C33 1.1(5)
Ru N6 C32 C33 171.2(3)
N6 C32 C33 C34 0.0(6)
C32 C33 C34 C35 -0.2(6)
C33 C34 C35 C36 -0.7(5)
C33 C34 C35 C42 179.6(4)
C32 N6 C36 C35 -2.1(5)
Ru N6 C36 C35 -173.8(3)
C32 N6 C36 C37 178.9(3)
Ru N6 C36 C37 7.2(3)
C34 C35 C36 N6 1.9(5)
C42 C35 C36 N6 -178.4(3)
C34 C35 C36 C37 -179.2(3)
C42 C35 C36 C37 0.6(5)
C41 N7 C37 C38 -2.3(5)
Ru N7 C37 C38 178.0(3)
C41 N7 C37 C36 178.0(3)
Ru N7 C37 C36 -1.7(3)
N6 C36 C37 N7 -3.8(4)
C35 C36 C37 N7 177.2(3)
N6 C36 C37 C38 176.5(3)
C35 C36 C37 C38 -2.5(5)
N7 C37 C38 C39 1.7(5)
C36 C37 C38 C39 -178.6(3)
N7 C37 C38 C43 -177.0(3)
C36 C37 C38 C43 2.7(5)
C37 C38 C39 C40 0.5(6)
C43 C38 C39 C40 179.1(4)
C38 C39 C40 C41 -2.0(7)
C37 N7 C41 C40 0.6(5)
Ru N7 C41 C40 -179.6(3)
C39 C40 C41 N7 1.5(7)
C34 C35 C42 C43 -179.1(4)
C36 C35 C42 C43 1.2(6)
C35 C42 C43 C38 -1.1(6)
C39 C38 C43 C42 -179.5(4)
C37 C38 C43 C42 -0.9(6)
